data_1502785
loop_
_publ_author_name
'Kember, Michael R.'
'White, Andrew J. P.'
'Williams, Charlotte K.'

_publ_section_title
;
 Highly Active Di- and Trimetallic Cobalt Catalysts for the
 Copolymerization of CHO and CO2at Atmospheric Pressure
;
_journal_issue 5
_journal_name_full Macromolecules
_journal_page_first 2291
_journal_paper_doi 10.1021/ma902582m
_journal_volume 43
_journal_year 2010
_chemical_formula_moiety 'C42 H66 Co3 N4 O10, C7 H8'
_chemical_formula_sum 'C49 H74 Co3 N4 O10'
_chemical_formula_weight 1055.91
_chemical_name_systematic
; 
 ? 
;
_space_group_IT_number 2
_symmetry_cell_setting triclinic
_symmetry_space_group_name_Hall '-P 1'
_symmetry_space_group_name_H-M 'P -1'
_atom_sites_solution_hydrogens geom
_atom_sites_solution_primary direct
_atom_sites_solution_secondary difmap
_audit_creation_method SHELXL-97
_cell_angle_alpha 77.020(2)
_cell_angle_beta 78.813(2)
_cell_angle_gamma 80.483(2)
_cell_formula_units_Z 2
_cell_length_a 10.0735(2)
_cell_length_b 13.7187(3)
_cell_length_c 19.7827(5)
_cell_measurement_reflns_used 9847
_cell_measurement_temperature 173(2)
_cell_measurement_theta_max 31.3828
_cell_measurement_theta_min 2.7241
_cell_volume 2592.12(10)
_computing_cell_refinement 'CrysAlis RED, Oxford Diffraction Ltd'
_computing_data_collection 'CrysAlis CCD, Oxford Diffraction Ltd'
_computing_data_reduction 'CrysAlis RED, Oxford Diffraction Ltd'
_computing_molecular_graphics 'Bruker SHELXTL'
_computing_publication_material 'Bruker SHELXTL'
_computing_structure_refinement 'SHELXL-97 (Sheldrick, 1997)'
_computing_structure_solution 'SHELXS-97 (Sheldrick, 1990)'
_diffrn_ambient_temperature 173(2)
_diffrn_detector_area_resol_mean 15.9832
_diffrn_measured_fraction_theta_full 0.985
_diffrn_measured_fraction_theta_max 0.834
_diffrn_measurement_device_type 'OD Xcalibur 3'
_diffrn_measurement_method 'omega scans'
_diffrn_radiation_monochromator graphite
_diffrn_radiation_source 'Enhance (Mo) X-ray Source'
_diffrn_radiation_type MoK\a
_diffrn_radiation_wavelength 0.71073
_diffrn_reflns_av_R_equivalents 0.0227
_diffrn_reflns_av_sigmaI/netI 0.0681
_diffrn_reflns_limit_h_max 14
_diffrn_reflns_limit_h_min -7
_diffrn_reflns_limit_k_max 19
_diffrn_reflns_limit_k_min -19
_diffrn_reflns_limit_l_max 27
_diffrn_reflns_limit_l_min -28
_diffrn_reflns_number 21915
_diffrn_reflns_theta_full 25.00
_diffrn_reflns_theta_max 31.44
_diffrn_reflns_theta_min 2.74
_diffrn_standards_number 0
_exptl_absorpt_coefficient_mu 1.006
_exptl_absorpt_correction_T_max 0.960
_exptl_absorpt_correction_T_min 0.859
_exptl_absorpt_correction_type analytical
_exptl_absorpt_process_details
; 
CrysAlisPro, Oxford Diffraction Ltd., 
Version 1.171.33.41 (release 06-05-2009 CrysAlis171 .NET) 
(compiled May  6 2009,17:20:42) 
Analytical numeric absorption correction using a multifaceted crystal 
model based on expressions derived by R.C. Clark & J.S. Reid. 
(Clark, R. C. & Reid, J. S. (1995). Acta Cryst. A51, 887-897) 
;
_exptl_crystal_colour Purple
_exptl_crystal_density_diffrn 1.353
_exptl_crystal_density_method 'not measured'
_exptl_crystal_description blocks
_exptl_crystal_F_000 1114
_exptl_crystal_size_max 0.29
_exptl_crystal_size_mid 0.10
_exptl_crystal_size_min 0.04
_refine_diff_density_max 0.530
_refine_diff_density_min -0.998
_refine_diff_density_rms 0.073
_refine_ls_extinction_method none
_refine_ls_goodness_of_fit_ref 0.951
_refine_ls_hydrogen_treatment mixed
_refine_ls_matrix_type full
_refine_ls_number_parameters 633
_refine_ls_number_reflns 14298
_refine_ls_number_restraints 202
_refine_ls_restrained_S_all 0.959
_refine_ls_R_factor_all 0.0734
_refine_ls_R_factor_gt 0.0440
_refine_ls_shift/su_max 0.001
_refine_ls_shift/su_mean 0.000
_refine_ls_structure_factor_coef Fsqd
_refine_ls_weighting_details 'calc w=1/[\s^2^(Fo^2^)+(0.0647P)^2^+0.0000P] where P=(Fo^2^+2Fc^2^)/3'
_refine_ls_weighting_scheme calc
_refine_ls_wR_factor_gt 0.1130
_refine_ls_wR_factor_ref 0.1183
_reflns_number_gt 9061
_reflns_number_total 14298
_reflns_threshold_expression >2sigma(I)
_cod_data_source_file ma902582m_si_002.cif
_cod_data_source_block 2
_cod_depositor_comments
;
The following automatic conversions were performed:

'_symmetry_cell_setting' value 'Triclinic' changed to 'triclinic'
according to /home/saulius/struct/CIF-dictionaries/cif_core.dic
dictionary named 'cif_core.dic' version 2.4.2 from 2011-04-26.

Automatic conversion script
Id: cif_fix_values 1715 2011-07-08 13:25:40Z adriana 
;
_cod_original_sg_symbol_H-M P-1
_cod_database_code 1502785

loop_
_symmetry_equiv_pos_as_xyz
'x, y, z'
'-x, -y, -z'

loop_
_atom_site_label
_atom_site_type_symbol
_atom_site_fract_x
_atom_site_fract_y
_atom_site_fract_z
_atom_site_U_iso_or_equiv
_atom_site_adp_type
_atom_site_occupancy
_atom_site_symmetry_multiplicity
_atom_site_calc_flag
_atom_site_refinement_flags
_atom_site_disorder_assembly
_atom_site_disorder_group
Co1 Co 0.96416(3) 0.16625(2) 0.287767(17) 0.02300(8) Uani 1 1 d . . .
Co2 Co 0.79707(3) 0.37307(2) 0.251836(18) 0.02443(8) Uani 1 1 d . . .
Co3 Co 1.15025(4) 0.34073(3) 0.22045(2) 0.03529(10) Uani 1 1 d . . .
O1 O 0.98440(16) 0.29806(12) 0.19882(9) 0.0251(4) Uani 1 1 d . . .
C1 C 0.9838(2) 0.28446(19) 0.13236(13) 0.0263(5) Uani 1 1 d . . .
C2 C 1.0468(3) 0.19455(19) 0.11126(13) 0.0285(5) Uani 1 1 d . . .
C3 C 1.1419(3) 0.12008(19) 0.15414(13) 0.0316(6) Uani 1 1 d . . .
H3A H 1.1912 0.0700 0.1260 0.038 Uiso 1 1 calc R . .
H3B H 1.2103 0.1564 0.1645 0.038 Uiso 1 1 calc R . .
N4 N 1.0703(2) 0.06677(15) 0.22063(11) 0.0269(4) Uani 1 1 d D . .
H4 H 1.0000(16) 0.0392(17) 0.2140(14) 0.028(7) Uiso 1 1 d D . .
C5 C 1.1618(3) -0.01927(19) 0.25379(14) 0.0311(6) Uani 1 1 d . . .
H5A H 1.2298 0.0074 0.2724 0.037 Uiso 1 1 calc R . .
H5B H 1.2119 -0.0568 0.2173 0.037 Uiso 1 1 calc R . .
C6 C 1.0880(3) -0.09221(19) 0.31325(13) 0.0299(5) Uani 1 1 d . . .
C7 C 1.0365(3) -0.04681(18) 0.37940(13) 0.0280(5) Uani 1 1 d . . .
H7A H 0.9992 -0.0998 0.4179 0.034 Uiso 1 1 calc R . .
H7B H 1.1153 -0.0269 0.3938 0.034 Uiso 1 1 calc R . .
N8 N 0.9307(2) 0.04180(15) 0.37122(11) 0.0252(4) Uani 1 1 d D . .
H8 H 0.8562(16) 0.0189(19) 0.3649(15) 0.039(8) Uiso 1 1 d D . .
C9 C 0.8942(2) 0.07809(19) 0.43829(13) 0.0282(5) Uani 1 1 d . . .
H9A H 0.9706 0.1109 0.4441 0.034 Uiso 1 1 calc R . .
H9B H 0.8839 0.0191 0.4774 0.034 Uiso 1 1 calc R . .
C10 C 0.7661(2) 0.15092(18) 0.44404(13) 0.0255(5) Uani 1 1 d . . .
C11 C 0.7530(2) 0.24640(18) 0.39904(13) 0.0249(5) Uani 1 1 d . . .
O11 O 0.84695(16) 0.27122(12) 0.34140(9) 0.0251(3) Uani 1 1 d . . .
C12 C 0.6416(2) 0.31637(18) 0.41856(13) 0.0264(5) Uani 1 1 d . . .
C13 C 0.6343(3) 0.42517(19) 0.38246(14) 0.0324(6) Uani 1 1 d . . .
H13A H 0.5575 0.4644 0.4082 0.039 Uiso 1 1 calc R . .
H13B H 0.7194 0.4510 0.3843 0.039 Uiso 1 1 calc R . .
N14 N 0.6155(2) 0.44131(16) 0.30802(12) 0.0300(5) Uani 1 1 d D . .
H14 H 0.5465(17) 0.4079(17) 0.3069(15) 0.032(7) Uiso 1 1 d D . .
C15 C 0.5709(3) 0.5495(2) 0.28243(15) 0.0389(6) Uani 1 1 d . . .
H15A H 0.6389 0.5893 0.2896 0.047 Uiso 1 1 calc R . .
H15B H 0.4832 0.5691 0.3117 0.047 Uiso 1 1 calc R . .
C16 C 0.5527(3) 0.5783(2) 0.20568(15) 0.0376(6) Uani 1 1 d . . .
C17 C 0.6890(3) 0.56988(19) 0.15621(15) 0.0333(6) Uani 1 1 d . . .
H17A H 0.6748 0.6046 0.1081 0.040 Uiso 1 1 calc R . .
H17B H 0.7532 0.6055 0.1708 0.040 Uiso 1 1 calc R . .
N18 N 0.7521(2) 0.46525(15) 0.15437(11) 0.0274(4) Uani 1 1 d D . .
H18 H 0.692(2) 0.4286(18) 0.1470(16) 0.046(9) Uiso 1 1 d D . .
C19 C 0.8750(3) 0.46327(18) 0.09946(14) 0.0299(5) Uani 1 1 d . . .
H19A H 0.9497 0.4865 0.1152 0.036 Uiso 1 1 calc R . .
H19B H 0.8547 0.5104 0.0558 0.036 Uiso 1 1 calc R . .
C20 C 0.9206(2) 0.35919(18) 0.08434(13) 0.0265(5) Uani 1 1 d . . .
C21 C 0.9044(3) 0.33891(19) 0.02115(14) 0.0317(6) Uani 1 1 d . A .
H21A H 0.8606 0.3908 -0.0108 0.038 Uiso 1 1 calc R . .
C22 C 0.9495(3) 0.2463(2) 0.00271(14) 0.0384(6) Uani 1 1 d D . .
C23 C 1.0273(3) 0.1767(2) 0.04776(14) 0.0377(6) Uani 1 1 d . A .
H23A H 1.0683 0.1149 0.0343 0.045 Uiso 1 1 calc R . .
C24 C 0.8932(7) 0.2240(5) -0.0601(3) 0.0277(17) Uiso 0.434(3) 1 d PDU A 1
C25 C 0.7381(7) 0.2425(6) -0.0524(4) 0.0555(18) Uiso 0.434(3) 1 d PDU A 1
H25A H 0.6986 0.1959 -0.0110 0.083 Uiso 0.434(3) 1 calc PR A 1
H25B H 0.7099 0.2314 -0.0945 0.083 Uiso 0.434(3) 1 calc PR A 1
H25C H 0.7062 0.3121 -0.0467 0.083 Uiso 0.434(3) 1 calc PR A 1
C26 C 0.9538(8) 0.2971(5) -0.1257(4) 0.0428(16) Uiso 0.434(3) 1 d PDU A 1
H26A H 0.9225 0.2868 -0.1672 0.064 Uiso 0.434(3) 1 calc PR A 1
H26B H 1.0536 0.2843 -0.1320 0.064 Uiso 0.434(3) 1 calc PR A 1
H26C H 0.9238 0.3668 -0.1197 0.064 Uiso 0.434(3) 1 calc PR A 1
C27 C 0.9465(8) 0.1170(5) -0.0705(5) 0.048(2) Uiso 0.434(3) 1 d PDU A 1
H27A H 0.9099 0.0688 -0.0292 0.072 Uiso 0.434(3) 1 calc PR A 1
H27B H 1.0464 0.1072 -0.0764 0.072 Uiso 0.434(3) 1 calc PR A 1
H27C H 0.9176 0.1060 -0.1124 0.072 Uiso 0.434(3) 1 calc PR A 1
C24' C 0.9519(8) 0.2188(5) -0.0684(4) 0.0332(18) Uiso 0.408(5) 1 d PDU A 2
C25' C 1.0821(7) 0.1762(6) -0.1072(5) 0.059(2) Uiso 0.408(5) 1 d PDU A 2
H25D H 1.1462 0.2264 -0.1205 0.088 Uiso 0.408(5) 1 calc PR A 2
H25E H 1.0646 0.1582 -0.1496 0.088 Uiso 0.408(5) 1 calc PR A 2
H25F H 1.1214 0.1158 -0.0770 0.088 Uiso 0.408(5) 1 calc PR A 2
C26' C 0.8855(8) 0.3080(5) -0.1180(4) 0.0414(17) Uiso 0.408(5) 1 d PDU A 2
H26D H 0.9447 0.3615 -0.1324 0.062 Uiso 0.408(5) 1 calc PR A 2
H26E H 0.7969 0.3339 -0.0936 0.062 Uiso 0.408(5) 1 calc PR A 2
H26F H 0.8724 0.2856 -0.1596 0.062 Uiso 0.408(5) 1 calc PR A 2
C27' C 0.8501(9) 0.1391(6) -0.0489(5) 0.061(2) Uiso 0.408(5) 1 d PDU A 2
H27D H 0.8865 0.0795 -0.0170 0.091 Uiso 0.408(5) 1 calc PR A 2
H27E H 0.8374 0.1196 -0.0918 0.091 Uiso 0.408(5) 1 calc PR A 2
H27F H 0.7621 0.1680 -0.0257 0.091 Uiso 0.408(5) 1 calc PR A 2
C24" C 0.9207(18) 0.2257(13) -0.0657(8) 0.032(5) Uiso 0.158(5) 1 d PDU A 3
C25" C 0.7885(17) 0.2861(13) -0.0871(12) 0.054(3) Uiso 0.158(5) 1 d PDU A 3
H25G H 0.7919 0.3581 -0.0906 0.081 Uiso 0.158(5) 1 calc PR A 3
H25H H 0.7109 0.2646 -0.0517 0.081 Uiso 0.158(5) 1 calc PR A 3
H25I H 0.7781 0.2745 -0.1328 0.081 Uiso 0.158(5) 1 calc PR A 3
C26" C 1.0363(17) 0.2610(14) -0.1228(10) 0.053(3) Uiso 0.158(5) 1 d PDU A 3
H26G H 1.1231 0.2229 -0.1113 0.079 Uiso 0.158(5) 1 calc PR A 3
H26H H 1.0388 0.3330 -0.1260 0.079 Uiso 0.158(5) 1 calc PR A 3
H26I H 1.0219 0.2498 -0.1679 0.079 Uiso 0.158(5) 1 calc PR A 3
C27" C 0.9099(19) 0.1146(10) -0.0612(10) 0.024(3) Uiso 0.158(5) 1 d PDU A 3
H27G H 0.9943 0.0735 -0.0488 0.035 Uiso 0.158(5) 1 calc PR A 3
H27H H 0.8960 0.1048 -0.1068 0.035 Uiso 0.158(5) 1 calc PR A 3
H27I H 0.8326 0.0941 -0.0252 0.035 Uiso 0.158(5) 1 calc PR A 3
C28 C 0.9729(3) -0.1287(2) 0.28979(15) 0.0392(7) Uani 1 1 d . . .
H28A H 1.0088 -0.1572 0.2477 0.059 Uiso 1 1 calc R . .
H28B H 0.9022 -0.0719 0.2791 0.059 Uiso 1 1 calc R . .
H28C H 0.9336 -0.1806 0.3275 0.059 Uiso 1 1 calc R . .
C29 C 1.1938(3) -0.1833(2) 0.33491(16) 0.0449(7) Uani 1 1 d . . .
H29A H 1.2681 -0.1602 0.3502 0.067 Uiso 1 1 calc R . .
H29B H 1.2307 -0.2158 0.2947 0.067 Uiso 1 1 calc R . .
H29C H 1.1499 -0.2317 0.3736 0.067 Uiso 1 1 calc R . .
C30 C 0.6632(2) 0.12546(19) 0.50052(13) 0.0274(5) Uani 1 1 d . . .
H30A H 0.6728 0.0599 0.5291 0.033 Uiso 1 1 calc R . .
C31 C 0.5475(2) 0.1914(2) 0.51684(13) 0.0295(5) Uani 1 1 d . . .
C32 C 0.5431(3) 0.2877(2) 0.47578(14) 0.0309(6) Uani 1 1 d . . .
H32A H 0.4686 0.3366 0.4875 0.037 Uiso 1 1 calc R . .
C33 C 0.4295(3) 0.1614(2) 0.57551(14) 0.0344(6) Uani 1 1 d . . .
C34 C 0.4572(3) 0.0540(2) 0.61641(17) 0.0517(8) Uani 1 1 d . . .
H34A H 0.5371 0.0480 0.6392 0.078 Uiso 1 1 calc R . .
H34B H 0.4746 0.0069 0.5841 0.078 Uiso 1 1 calc R . .
H34C H 0.3777 0.0379 0.6522 0.078 Uiso 1 1 calc R . .
C35 C 0.4005(3) 0.2345(3) 0.62605(17) 0.0519(8) Uani 1 1 d . . .
H35A H 0.4805 0.2299 0.6485 0.078 Uiso 1 1 calc R . .
H35B H 0.3219 0.2170 0.6622 0.078 Uiso 1 1 calc R . .
H35C H 0.3804 0.3035 0.6000 0.078 Uiso 1 1 calc R . .
C36 C 0.3026(3) 0.1677(3) 0.54149(17) 0.0510(8) Uani 1 1 d . . .
H36A H 0.2255 0.1485 0.5781 0.077 Uiso 1 1 calc R . .
H36B H 0.3213 0.1217 0.5084 0.077 Uiso 1 1 calc R . .
H36C H 0.2801 0.2368 0.5163 0.077 Uiso 1 1 calc R . .
C37 C 0.4517(3) 0.5192(3) 0.19019(18) 0.0508(8) Uani 1 1 d . . .
H37A H 0.4861 0.4471 0.1991 0.076 Uiso 1 1 calc R . .
H37B H 0.4397 0.5415 0.1408 0.076 Uiso 1 1 calc R . .
H37C H 0.3638 0.5306 0.2206 0.076 Uiso 1 1 calc R . .
C38 C 0.4960(4) 0.6918(2) 0.19296(19) 0.0576(9) Uani 1 1 d . . .
H38A H 0.5612 0.7305 0.2027 0.086 Uiso 1 1 calc R . .
H38B H 0.4089 0.7019 0.2242 0.086 Uiso 1 1 calc R . .
H38C H 0.4821 0.7147 0.1439 0.086 Uiso 1 1 calc R . .
O40 O 0.79496(17) 0.12845(12) 0.25577(9) 0.0288(4) Uani 1 1 d . . .
C41 C 0.7007(2) 0.1866(2) 0.23021(14) 0.0312(6) Uani 1 1 d . . .
O42 O 0.67638(17) 0.28007(13) 0.22883(10) 0.0319(4) Uani 1 1 d . . .
C43 C 0.6107(4) 0.1418(3) 0.1957(2) 0.0660(12) Uani 1 1 d . . .
H43A H 0.6549 0.1377 0.1475 0.099 Uiso 1 1 calc R . .
H43B H 0.5227 0.1846 0.1947 0.099 Uiso 1 1 calc R . .
H43C H 0.5960 0.0740 0.2225 0.099 Uiso 1 1 calc R . .
O45 O 1.14543(16) 0.21595(13) 0.29875(9) 0.0319(4) Uani 1 1 d . . .
C46 C 1.2296(3) 0.1882(2) 0.34301(15) 0.0358(6) Uani 1 1 d . . .
O47 O 1.2234(2) 0.11247(17) 0.38866(13) 0.0579(6) Uani 1 1 d . . .
C48 C 1.3392(3) 0.2550(2) 0.33520(17) 0.0449(7) Uani 1 1 d . . .
H48A H 1.4003 0.2248 0.3694 0.067 Uiso 1 1 calc R . .
H48B H 1.2967 0.3217 0.3436 0.067 Uiso 1 1 calc R . .
H48C H 1.3915 0.2617 0.2875 0.067 Uiso 1 1 calc R . .
O50 O 0.89558(18) 0.48635(13) 0.26653(10) 0.0339(4) Uani 1 1 d . . .
C51 C 1.0043(3) 0.5048(2) 0.27948(14) 0.0335(6) Uani 1 1 d . . .
O52 O 1.1189(2) 0.45488(15) 0.26750(12) 0.0468(5) Uani 1 1 d . . .
C53 C 0.9970(4) 0.5944(2) 0.31169(18) 0.0512(8) Uani 1 1 d . . .
H53A H 0.9578 0.5783 0.3616 0.077 Uiso 1 1 calc R . .
H53B H 0.9395 0.6512 0.2877 0.077 Uiso 1 1 calc R . .
H53C H 1.0890 0.6125 0.3069 0.077 Uiso 1 1 calc R . .
O55 O 1.3203(2) 0.30911(16) 0.15674(11) 0.0465(5) Uani 1 1 d . . .
C56 C 1.3067(3) 0.3794(2) 0.10251(17) 0.0444(7) Uani 1 1 d . . .
O57 O 1.2062(2) 0.44474(18) 0.10451(14) 0.0620(7) Uani 1 1 d . . .
C58 C 1.4142(4) 0.3797(4) 0.0408(2) 0.0840(13) Uani 1 1 d . . .
H58A H 1.4024 0.4442 0.0078 0.126 Uiso 1 1 calc R . .
H58B H 1.4083 0.3246 0.0177 0.126 Uiso 1 1 calc R . .
H58C H 1.5036 0.3704 0.0555 0.126 Uiso 1 1 calc R . .
C60 C 0.6496(14) -0.0850(10) 0.1267(7) 0.133(5) Uiso 0.406(3) 1 d PD B -1
H60A H 0.6866 -0.0284 0.1360 0.200 Uiso 0.406(3) 1 d PR B -1
H60B H 0.7244 -0.1379 0.1166 0.200 Uiso 0.406(3) 1 d PR B -1
H60C H 0.5857 -0.1120 0.1681 0.200 Uiso 0.406(3) 1 d PR B -1
C61 C 0.5776(10) -0.0495(8) 0.0676(5) 0.115(5) Uiso 0.406(3) 1 d PGDU B -1
C62 C 0.4959(11) 0.0431(8) 0.0589(5) 0.108(4) Uiso 0.406(3) 1 d PGDU B -1
H62A H 0.4826 0.0835 0.0935 0.130 Uiso 0.406(3) 1 calc PR B -1
C63 C 0.4338(11) 0.0768(7) -0.0005(6) 0.098(4) Uiso 0.406(3) 1 d PGDU B -1
H63A H 0.3780 0.1401 -0.0065 0.117 Uiso 0.406(3) 1 calc PR B -1
C64 C 0.4533(12) 0.0178(9) -0.0512(6) 0.110(4) Uiso 0.406(3) 1 d PGDU B -1
H64A H 0.4109 0.0407 -0.0918 0.132 Uiso 0.406(3) 1 calc PR B -1
C65 C 0.5350(12) -0.0749(8) -0.0424(6) 0.118(5) Uiso 0.406(3) 1 d PGDU B -1
H65A H 0.5483 -0.1152 -0.0770 0.141 Uiso 0.406(3) 1 calc PR B -1
C66 C 0.5971(10) -0.1085(7) 0.0170(6) 0.133(5) Uiso 0.406(3) 1 d PGDU B -1
H66A H 0.6529 -0.1718 0.0230 0.160 Uiso 0.406(3) 1 calc PR B -1
C60' C 0.485(4) 0.023(3) -0.0899(14) 0.054(9) Uiso 0.094(3) 1 d PDU B -2
H60D H 0.4181 0.0834 -0.0972 0.081 Uiso 0.094(3) 1 d PR B -2
H60E H 0.4514 -0.0331 -0.1024 0.081 Uiso 0.094(3) 1 d PR B -2
H60F H 0.5722 0.0358 -0.1197 0.081 Uiso 0.094(3) 1 d PR B -2
C61' C 0.504(3) -0.006(2) -0.0153(13) 0.104(7) Uiso 0.094(3) 1 d PGDU B -2
C62' C 0.390(2) -0.008(3) 0.0372(16) 0.129(9) Uiso 0.094(3) 1 d PGDU B -2
H62B H 0.3010 0.0079 0.0251 0.154 Uiso 0.094(3) 1 calc PR B -2
C63' C 0.406(3) -0.034(3) 0.1075(14) 0.133(10) Uiso 0.094(3) 1 d PGDU B -2
H63B H 0.3281 -0.0361 0.1434 0.159 Uiso 0.094(3) 1 calc PR B -2
C64' C 0.536(4) -0.058(2) 0.1253(14) 0.077(8) Uiso 0.094(3) 1 d PGDU B -2
H64B H 0.5471 -0.0759 0.1733 0.092 Uiso 0.094(3) 1 calc PR B -2
C65' C 0.650(3) -0.055(3) 0.0728(17) 0.123(9) Uiso 0.094(3) 1 d PGDU B -2
H65B H 0.7389 -0.0715 0.0849 0.147 Uiso 0.094(3) 1 calc PR B -2
C66' C 0.634(2) -0.029(3) 0.0025(16) 0.140(8) Uiso 0.094(3) 1 d PGDU B -2
H66B H 0.7118 -0.0275 -0.0334 0.168 Uiso 0.094(3) 1 calc PR B -2
C70 C 0.997(2) 0.6553(12) 0.5389(11) 0.158(11) Uiso 0.310(11) 1 d PDU C -1
H70A H 1.0956 0.6565 0.5329 0.238 Uiso 0.310(11) 1 d PR C -1
H70B H 0.9564 0.6567 0.5879 0.238 Uiso 0.310(11) 1 d PR C -1
H70C H 0.9564 0.7143 0.5080 0.238 Uiso 0.310(11) 1 d PR C -1
C71 C 0.9716(12) 0.5629(6) 0.5208(6) 0.070(5) Uiso 0.310(11) 1 d PGD C -1
C72 C 0.8394(11) 0.5376(7) 0.5377(6) 0.067(4) Uiso 0.310(11) 1 d PGD C -1
H72A H 0.7683 0.5801 0.5600 0.080 Uiso 0.310(11) 1 calc PR C -1
C73 C 0.8114(11) 0.4500(7) 0.5220(6) 0.065(4) Uiso 0.310(11) 1 d PGD C -1
H73A H 0.7211 0.4327 0.5336 0.078 Uiso 0.310(11) 1 calc PR C -1
C74 C 0.9155(14) 0.3878(6) 0.4895(6) 0.071(4) Uiso 0.310(11) 1 d PGD C -1
H74A H 0.8964 0.3279 0.4788 0.086 Uiso 0.310(11) 1 calc PR C -1
C75 C 1.0476(13) 0.4131(8) 0.4726(6) 0.090(6) Uiso 0.310(11) 1 d PGD C -1
H75A H 1.1188 0.3706 0.4503 0.108 Uiso 0.310(11) 1 calc PR C -1
C76 C 1.0757(11) 0.5007(8) 0.4883(6) 0.064(4) Uiso 0.310(11) 1 d PGD C -1
H76A H 1.1660 0.5180 0.4767 0.077 Uiso 0.310(11) 1 calc PR C -1
C70' C 1.0104(18) 0.6643(10) 0.5334(10) 0.052(6) Uiso 0.190(11) 1 d PDU C -2
H70D H 0.9346 0.7132 0.5176 0.078 Uiso 0.190(11) 1 d PR C -2
H70E H 1.0969 0.6911 0.5128 0.078 Uiso 0.190(11) 1 d PR C -2
H70F H 0.9999 0.6520 0.5848 0.078 Uiso 0.190(11) 1 d PR C -2
C71' C 1.0105(11) 0.5691(6) 0.5111(6) 0.033(4) Uiso 0.190(11) 1 d PGD C -2
C72' C 0.8876(10) 0.5300(8) 0.5220(6) 0.037(5) Uiso 0.190(11) 1 d PGD C -2
H72B H 0.8060 0.5653 0.5425 0.044 Uiso 0.190(11) 1 calc PR C -2
C73' C 0.8839(14) 0.4391(8) 0.5028(8) 0.050(6) Uiso 0.190(11) 1 d PGD C -2
H73B H 0.7999 0.4124 0.5102 0.060 Uiso 0.190(11) 1 calc PR C -2
C74' C 1.0032(18) 0.3874(7) 0.4727(8) 0.066(7) Uiso 0.190(11) 1 d PGD C -2
H74B H 1.0007 0.3253 0.4596 0.079 Uiso 0.190(11) 1 calc PR C -2
C75' C 1.1262(14) 0.4265(9) 0.4619(8) 0.076(7) Uiso 0.190(11) 1 d PGD C -2
H75B H 1.2077 0.3911 0.4413 0.092 Uiso 0.190(11) 1 calc PR C -2
C76' C 1.1298(10) 0.5173(9) 0.4811(7) 0.040(5) Uiso 0.190(11) 1 d PGD C -2
H76B H 1.2138 0.5440 0.4737 0.047 Uiso 0.190(11) 1 calc PR C -2

loop_
_atom_site_aniso_label
_atom_site_aniso_U_11
_atom_site_aniso_U_22
_atom_site_aniso_U_33
_atom_site_aniso_U_23
_atom_site_aniso_U_13
_atom_site_aniso_U_12
Co1 0.02341(16) 0.02444(17) 0.02140(17) -0.00668(13) -0.00305(13) -0.00157(12)
Co2 0.02545(16) 0.02342(17) 0.02520(18) -0.00770(14) -0.00350(13) -0.00211(13)
Co3 0.03135(19) 0.0385(2) 0.0367(2) -0.00656(17) -0.00644(16) -0.00667(15)
O1 0.0254(8) 0.0298(9) 0.0216(8) -0.0088(7) -0.0039(7) -0.0028(7)
C1 0.0255(12) 0.0326(13) 0.0211(12) -0.0074(10) -0.0003(10) -0.0059(10)
C2 0.0337(13) 0.0277(13) 0.0223(12) -0.0049(10) -0.0012(10) -0.0031(10)
C3 0.0336(13) 0.0304(14) 0.0253(13) -0.0052(11) 0.0013(11) 0.0033(11)
N4 0.0287(11) 0.0277(11) 0.0228(11) -0.0046(9) -0.0037(9) -0.0005(8)
C5 0.0327(13) 0.0289(13) 0.0270(13) -0.0060(11) 0.0002(11) 0.0039(10)
C6 0.0341(13) 0.0260(13) 0.0262(13) -0.0078(11) 0.0019(11) 0.0010(10)
C7 0.0331(13) 0.0251(12) 0.0239(12) -0.0053(10) -0.0041(10) 0.0019(10)
N8 0.0261(10) 0.0259(11) 0.0244(10) -0.0090(9) -0.0037(9) -0.0011(8)
C9 0.0318(13) 0.0298(13) 0.0214(12) -0.0072(10) -0.0016(10) 0.0003(10)
C10 0.0285(12) 0.0271(12) 0.0227(12) -0.0092(10) -0.0037(10) -0.0035(10)
C11 0.0268(12) 0.0287(13) 0.0231(12) -0.0114(10) -0.0029(10) -0.0072(10)
O11 0.0276(8) 0.0263(9) 0.0223(8) -0.0083(7) -0.0009(7) -0.0047(7)
C12 0.0291(12) 0.0260(12) 0.0260(13) -0.0097(10) -0.0028(10) -0.0046(10)
C13 0.0347(13) 0.0301(14) 0.0310(14) -0.0122(11) 0.0018(11) 0.0000(11)
N14 0.0300(11) 0.0273(11) 0.0318(12) -0.0090(9) -0.0009(9) -0.0016(9)
C15 0.0411(15) 0.0296(14) 0.0405(16) -0.0103(13) 0.0007(13) 0.0066(11)
C16 0.0373(15) 0.0310(14) 0.0388(16) -0.0052(12) -0.0050(13) 0.0074(11)
C17 0.0377(14) 0.0255(13) 0.0349(15) -0.0054(11) -0.0075(12) 0.0023(11)
N18 0.0273(10) 0.0255(11) 0.0300(12) -0.0079(9) -0.0042(9) -0.0024(8)
C19 0.0328(13) 0.0270(13) 0.0281(13) -0.0045(11) -0.0028(11) -0.0028(10)
C20 0.0279(12) 0.0262(13) 0.0247(12) -0.0049(10) -0.0011(10) -0.0056(10)
C21 0.0410(14) 0.0297(13) 0.0248(13) -0.0026(11) -0.0095(11) -0.0052(11)
C22 0.0605(18) 0.0319(14) 0.0247(14) -0.0060(12) -0.0088(13) -0.0084(13)
C23 0.0600(18) 0.0277(14) 0.0239(13) -0.0072(11) -0.0026(13) -0.0037(12)
C28 0.0520(17) 0.0342(15) 0.0347(15) -0.0159(13) 0.0016(13) -0.0128(13)
C29 0.0533(18) 0.0312(15) 0.0391(17) -0.0049(13) 0.0013(14) 0.0125(13)
C30 0.0310(12) 0.0291(13) 0.0220(12) -0.0063(10) -0.0018(10) -0.0046(10)
C31 0.0287(12) 0.0372(14) 0.0246(13) -0.0115(11) -0.0005(10) -0.0068(11)
C32 0.0288(13) 0.0345(14) 0.0304(14) -0.0136(12) -0.0011(11) -0.0013(10)
C33 0.0307(13) 0.0440(16) 0.0271(14) -0.0093(12) 0.0041(11) -0.0084(11)
C34 0.0453(17) 0.058(2) 0.0410(18) 0.0004(16) 0.0103(14) -0.0096(15)
C35 0.0462(17) 0.072(2) 0.0391(18) -0.0268(17) 0.0129(14) -0.0151(16)
C36 0.0373(16) 0.075(2) 0.0422(18) -0.0103(17) 0.0009(14) -0.0202(15)
C37 0.0335(15) 0.061(2) 0.055(2) -0.0084(17) -0.0100(15) 0.0004(14)
C38 0.065(2) 0.0394(18) 0.052(2) -0.0030(16) -0.0015(17) 0.0215(15)
O40 0.0306(9) 0.0264(9) 0.0329(10) -0.0086(8) -0.0103(8) -0.0038(7)
C41 0.0294(13) 0.0335(14) 0.0347(15) -0.0094(12) -0.0086(11) -0.0075(11)
O42 0.0290(9) 0.0283(9) 0.0417(11) -0.0100(8) -0.0110(8) -0.0027(7)
C43 0.071(2) 0.049(2) 0.100(3) -0.027(2) -0.058(2) -0.0006(17)
O45 0.0262(9) 0.0413(11) 0.0299(10) -0.0059(8) -0.0070(8) -0.0079(8)
C46 0.0333(14) 0.0453(17) 0.0310(15) -0.0095(13) -0.0050(12) -0.0090(12)
O47 0.0634(15) 0.0535(14) 0.0606(15) 0.0101(12) -0.0341(13) -0.0194(11)
C48 0.0379(15) 0.060(2) 0.0410(17) -0.0040(15) -0.0135(14) -0.0167(14)
O50 0.0346(10) 0.0288(10) 0.0417(11) -0.0112(8) -0.0067(9) -0.0073(8)
C51 0.0429(16) 0.0291(14) 0.0282(14) -0.0015(11) -0.0056(12) -0.0102(12)
O52 0.0403(11) 0.0469(12) 0.0600(14) -0.0190(11) -0.0133(10) -0.0075(9)
C53 0.076(2) 0.0400(17) 0.0490(19) -0.0126(15) -0.0236(18) -0.0174(15)
O55 0.0390(11) 0.0570(14) 0.0389(12) -0.0004(11) -0.0031(9) -0.0094(10)
C56 0.0429(17) 0.0469(18) 0.0450(18) -0.0042(15) -0.0103(14) -0.0133(14)
O57 0.0560(14) 0.0537(14) 0.0776(18) -0.0041(13) -0.0288(13) -0.0022(11)
C58 0.091(3) 0.116(4) 0.041(2) -0.012(2) 0.008(2) -0.029(3)

loop_
_atom_type_symbol
_atom_type_description
_atom_type_scat_dispersion_real
_atom_type_scat_dispersion_imag
_atom_type_scat_source
C C 0.0033 0.0016 'International Tables Vol C Tables 4.2.6.8 and 6.1.1.4'
H H 0.0000 0.0000 'International Tables Vol C Tables 4.2.6.8 and 6.1.1.4'
N N 0.0061 0.0033 'International Tables Vol C Tables 4.2.6.8 and 6.1.1.4'
O O 0.0106 0.0060 'International Tables Vol C Tables 4.2.6.8 and 6.1.1.4'
Co Co 0.3494 0.9721 'International Tables Vol C Tables 4.2.6.8 and 6.1.1.4'

loop_
_geom_angle_atom_site_label_1
_geom_angle_atom_site_label_2
_geom_angle_atom_site_label_3
_geom_angle
O11 Co1 O40 93.24(6)
O11 Co1 N8 94.97(7)
O40 Co1 N8 83.92(7)
O11 Co1 O45 91.09(6)
O40 Co1 O45 168.77(7)
N8 Co1 O45 106.03(7)
O11 Co1 N4 172.10(7)
O40 Co1 N4 81.36(7)
N8 Co1 N4 90.21(8)
O45 Co1 N4 93.22(7)
O11 Co1 O1 83.75(6)
O40 Co1 O1 92.37(6)
N8 Co1 O1 176.01(7)
O45 Co1 O1 77.80(6)
N4 Co1 O1 90.68(7)
O42 Co2 O50 170.13(7)
O42 Co2 O11 93.81(7)
O50 Co2 O11 94.79(7)
O42 Co2 N14 87.33(8)
O50 Co2 N14 87.34(8)
O11 Co2 N14 93.27(7)
O42 Co2 N18 82.56(7)
O50 Co2 N18 89.24(7)
O11 Co2 N18 174.20(7)
N14 Co2 N18 91.08(8)
O42 Co2 O1 92.64(6)
O50 Co2 O1 93.07(6)
O11 Co2 O1 84.06(6)
N14 Co2 O1 177.32(8)
N18 Co2 O1 91.57(7)
O52 Co3 O55 122.77(9)
O52 Co3 O1 116.37(7)
O55 Co3 O1 114.54(8)
O52 Co3 O45 105.56(9)
O55 Co3 O45 103.20(8)
O1 Co3 O45 84.93(7)
C1 O1 Co3 119.44(14)
C1 O1 Co2 117.16(13)
Co3 O1 Co2 111.07(7)
C1 O1 Co1 118.51(14)
Co3 O1 Co1 97.12(6)
Co2 O1 Co1 87.72(6)
O1 C1 C20 120.9(2)
O1 C1 C2 120.6(2)
C20 C1 C2 118.5(2)
C23 C2 C1 119.1(2)
C23 C2 C3 119.5(2)
C1 C2 C3 121.2(2)
N4 C3 C2 112.9(2)
C3 N4 C5 110.93(19)
C3 N4 Co1 112.76(15)
C5 N4 Co1 115.42(15)
N4 C5 C6 114.0(2)
C28 C6 C5 111.4(2)
C28 C6 C7 111.4(2)
C5 C6 C7 111.9(2)
C28 C6 C29 109.1(2)
C5 C6 C29 107.2(2)
C7 C6 C29 105.5(2)
N8 C7 C6 115.06(19)
C7 N8 C9 108.68(18)
C7 N8 Co1 120.10(16)
C9 N8 Co1 108.88(15)
N8 C9 C10 114.67(19)
C30 C10 C11 120.0(2)
C30 C10 C9 117.3(2)
C11 C10 C9 122.3(2)
O11 C11 C12 121.3(2)
O11 C11 C10 121.5(2)
C12 C11 C10 117.1(2)
C11 O11 Co1 122.90(14)
C11 O11 Co2 122.25(14)
Co1 O11 Co2 95.29(7)
C32 C12 C11 120.2(2)
C32 C12 C13 118.7(2)
C11 C12 C13 120.7(2)
N14 C13 C12 112.9(2)
C15 N14 C13 109.33(19)
C15 N14 Co2 117.81(17)
C13 N14 Co2 107.45(15)
N14 C15 C16 115.3(2)
C37 C16 C15 111.7(3)
C37 C16 C17 112.1(2)
C15 C16 C17 111.9(2)
C37 C16 C38 109.1(2)
C15 C16 C38 105.8(2)
C17 C16 C38 105.9(2)
N18 C17 C16 114.2(2)
C17 N18 C19 110.8(2)
C17 N18 Co2 116.64(16)
C19 N18 Co2 110.24(14)
N18 C19 C20 111.6(2)
C21 C20 C1 120.0(2)
C21 C20 C19 119.7(2)
C1 C20 C19 120.3(2)
C22 C21 C20 122.6(2)
C21 C22 C23 116.2(2)
C21 C22 C24' 127.2(3)
C23 C22 C24' 115.1(3)
C21 C22 C24" 120.5(7)
C23 C22 C24" 123.2(7)
C21 C22 C24 117.2(3)
C23 C22 C24 126.0(3)
C2 C23 C22 122.5(2)
C27 C24 C25 110.8(5)
C27 C24 C26 107.8(6)
C25 C24 C26 108.9(5)
C27 C24 C22 110.3(5)
C25 C24 C22 113.5(5)
C26 C24 C22 105.4(5)
C25' C24' C22 120.0(6)
C25' C24' C26' 109.0(6)
C22 C24' C26' 110.5(5)
C25' C24' C27' 108.9(6)
C22 C24' C27' 102.1(6)
C26' C24' C27' 105.2(6)
C26" C24" C27" 110.9(11)
C26" C24" C25" 107.0(11)
C27" C24" C25" 107.2(10)
C26" C24" C22 106.5(13)
C27" C24" C22 112.7(12)
C25" C24" C22 112.5(13)
C31 C30 C10 122.9(2)
C30 C31 C32 115.8(2)
C30 C31 C33 123.1(2)
C32 C31 C33 121.1(2)
C12 C32 C31 123.3(2)
C34 C33 C35 109.4(3)
C34 C33 C31 112.8(2)
C35 C33 C31 109.8(2)
C34 C33 C36 107.7(2)
C35 C33 C36 109.2(2)
C31 C33 C36 107.9(2)
C41 O40 Co1 127.96(16)
O40 C41 O42 125.6(2)
O40 C41 C43 117.1(2)
O42 C41 C43 117.2(2)
C41 O42 Co2 128.50(15)
C46 O45 Co3 125.06(17)
C46 O45 Co1 134.78(18)
Co3 O45 Co1 99.91(7)
O47 C46 O45 122.7(2)
O47 C46 C48 120.9(2)
O45 C46 C48 116.4(3)
C51 O50 Co2 143.93(17)
O50 C51 O52 125.6(2)
O50 C51 C53 117.2(3)
O52 C51 C53 117.2(2)
C51 O52 Co3 123.01(17)
C56 O55 Co3 101.21(19)
O57 C56 O55 119.5(3)
O57 C56 C58 122.6(3)
O55 C56 C58 117.9(3)
C62 C61 C66 120.0
C62 C61 C60 121.8(7)
C66 C61 C60 118.1(7)
C61 C62 C63 120.0
C62 C63 C64 120.0
C65 C64 C63 120.0
C64 C65 C66 120.0
C65 C66 C61 120.0
C62' C61' C66' 120.0
C62' C61' C60' 119.2(8)
C66' C61' C60' 120.8(8)
C61' C62' C63' 120.0
C62' C63' C64' 120.0
C65' C64' C63' 120.0
C64' C65' C66' 120.0
C65' C66' C61' 120.0
C72 C71 C76 120.0
C72 C71 C70 118.2(7)
C76 C71 C70 121.8(7)
C73 C72 C71 120.0
C72 C73 C74 120.0
C75 C74 C73 120.0
C76 C75 C74 120.0
C75 C76 C71 120.0
C72' C71' C76' 120.0
C72' C71' C70' 118.3(7)
C76' C71' C70' 121.7(7)
C71' C72' C73' 120.0
C74' C73' C72' 120.0
C73' C74' C75' 120.0
C76' C75' C74' 120.0
C75' C76' C71' 120.0

loop_
_geom_bond_atom_site_label_1
_geom_bond_atom_site_label_2
_geom_bond_distance
Co1 O11 2.0571(16)
Co1 O40 2.1055(15)
Co1 N8 2.112(2)
Co1 O45 2.1163(16)
Co1 N4 2.133(2)
Co1 O1 2.2273(17)
Co2 O42 2.0739(16)
Co2 O50 2.0759(16)
Co2 O11 2.0845(17)
Co2 N14 2.138(2)
Co2 N18 2.139(2)
Co2 O1 2.1897(16)
Co3 O52 1.948(2)
Co3 O55 1.968(2)
Co3 O1 2.0075(15)
Co3 O45 2.0345(19)
O1 C1 1.370(3)
C1 C20 1.393(3)
C1 C2 1.403(3)
C2 C23 1.388(3)
C2 C3 1.511(3)
C3 N4 1.469(3)
N4 C5 1.483(3)
C5 C6 1.522(4)
C6 C28 1.521(4)
C6 C7 1.538(3)
C6 C29 1.542(3)
C7 N8 1.480(3)
N8 C9 1.480(3)
C9 C10 1.498(3)
C10 C30 1.393(3)
C10 C11 1.411(3)
C11 O11 1.351(3)
C11 C12 1.404(3)
C12 C32 1.384(4)
C12 C13 1.499(4)
C13 N14 1.484(3)
N14 C15 1.481(3)
C15 C16 1.520(4)
C16 C37 1.515(4)
C16 C17 1.527(4)
C16 C38 1.548(4)
C17 N18 1.476(3)
N18 C19 1.481(3)
C19 C20 1.504(3)
C20 C21 1.384(3)
C21 C22 1.381(4)
C22 C23 1.401(4)
C22 C24' 1.531(7)
C22 C24" 1.532(13)
C22 C24 1.568(6)
C24 C27 1.523(8)
C24 C25 1.524(8)
C24 C26 1.541(8)
C24' C25' 1.486(9)
C24' C26' 1.534(8)
C24' C27' 1.558(9)
C24" C26" 1.516(13)
C24" C27" 1.527(13)
C24" C25" 1.528(13)
C30 C31 1.385(3)
C31 C32 1.386(4)
C31 C33 1.530(4)
C33 C34 1.523(4)
C33 C35 1.527(4)
C33 C36 1.538(4)
O40 C41 1.244(3)
C41 O42 1.261(3)
C41 C43 1.509(4)
O45 C46 1.289(3)
C46 O47 1.216(3)
C46 C48 1.511(4)
O50 C51 1.248(3)
C51 O52 1.250(3)
C51 C53 1.492(4)
O55 C56 1.283(4)
C56 O57 1.237(4)
C56 C58 1.467(5)
C60 C61 1.444(12)
C61 C62 1.3900
C61 C66 1.3900
C62 C63 1.3900
C63 C64 1.3900
C64 C65 1.3900
C65 C66 1.3900
C60' C61' 1.483(14)
C61' C62' 1.3900
C61' C66' 1.3900
C62' C63' 1.3900
C63' C64' 1.3900
C64' C65' 1.3900
C65' C66' 1.3900
C70 C71 1.465(12)
C71 C72 1.3900
C71 C76 1.3900
C72 C73 1.3900
C73 C74 1.3900
C74 C75 1.3900
C75 C76 1.3900
C70' C71' 1.470(11)
C71' C72' 1.3900
C71' C76' 1.3900
C72' C73' 1.3900
C73' C74' 1.3900
C74' C75' 1.3900
C75' C76' 1.3900
